data_7151991
loop_
_publ_author_name
'Mali, Sachitanand M.'
'Bandyopadhyay, Anupam'
'Jadhav, Sandip V.'
'Kumar, Mothukuri Ganesh'
'Gopi, Hosahudya N.'

_publ_section_title
;
 Synthesis of \a, \b-unsaturated \g-amino esters with unprecedented
 high (E)-stereoselectivity and their conformational analysis in
 peptides.
;
_journal_issue 19
_journal_name_full 'Organic &amp; biomolecular chemistry'
_journal_page_first 6566
_journal_page_last 6574
_journal_paper_doi 10.1039/c1ob05732d
_journal_volume 9
_journal_year 2011
_chemical_absolute_configuration syn
_chemical_compound_source synthesis
_chemical_formula_sum 'C17 H30 N2 O5'
_chemical_formula_weight 342.43
_chemical_name_common 'alpha gamma mixed peptide'
_chemical_name_systematic
;(S,E)-ethyl 4-((S)-2-(tert-butoxycarbonylamino)propanamido)
-5-methylhex-2-enoate
Chemical Formula: C17H30N2O5
;
_space_group_IT_number 1
_symmetry_cell_setting triclinic
_symmetry_Int_Tables_number 1
_symmetry_space_group_name_Hall 'P 1'
_symmetry_space_group_name_H-M 'P 1'
_atom_sites_solution_hydrogens geom
_atom_sites_solution_primary direct
_atom_sites_solution_secondary difmap
_audit_creation_method SHELXL-97
_cell_angle_alpha 88.064(5)
_cell_angle_beta 70.670(4)
_cell_angle_gamma 73.874(5)
_cell_formula_units_Z 6
_cell_length_a 13.3376(19)
_cell_length_b 14.030(2)
_cell_length_c 17.956(3)
_cell_measurement_temperature 100(2)
_cell_volume 3039.6(8)
_computing_structure_refinement 'SHELXL-97 (Sheldrick, 2008)'
_computing_structure_solution 'SHELXS-97 (Sheldrick, 2008)'
_diffrn_ambient_pressure 101.325
_diffrn_ambient_temperature 100(2)
_diffrn_measured_fraction_theta_full 0.992
_diffrn_measured_fraction_theta_max 0.992
_diffrn_radiation_monochromator graphite
_diffrn_radiation_probe x-ray
_diffrn_radiation_type MoK\a
_diffrn_radiation_wavelength 0.71073
_diffrn_reflns_av_R_equivalents 0.0718
_diffrn_reflns_av_sigmaI/netI 0.1482
_diffrn_reflns_limit_h_max 17
_diffrn_reflns_limit_h_min -17
_diffrn_reflns_limit_k_max 18
_diffrn_reflns_limit_k_min -18
_diffrn_reflns_limit_l_max 23
_diffrn_reflns_limit_l_min -23
_diffrn_reflns_number 54826
_diffrn_reflns_theta_full 28.28
_diffrn_reflns_theta_max 28.28
_diffrn_reflns_theta_min 1.51
_diffrn_source 'fine-focus sealed tube'
_diffrn_source_type 'Graphite monochromator'
_exptl_absorpt_coefficient_mu 0.082
_exptl_absorpt_correction_T_max 0.984
_exptl_absorpt_correction_T_min 0.980
_exptl_absorpt_correction_type multi-scan
_exptl_absorpt_process_details SADABS
_exptl_crystal_colour colorless
_exptl_crystal_density_diffrn 1.122
_exptl_crystal_density_method 'not measured'
_exptl_crystal_description 'square block'
_exptl_crystal_F_000 1116
_exptl_crystal_recrystallization_method EtOAc/hexane
_exptl_crystal_size_max 0.25
_exptl_crystal_size_mid 0.24
_exptl_crystal_size_min 0.20
_refine_diff_density_max 0.587
_refine_diff_density_min -0.334
_refine_diff_density_rms 0.084
_refine_ls_abs_structure_details 'Flack H D (1983), Acta Cryst. A39, 876-881'
_refine_ls_abs_structure_Flack -1.1(10)
_refine_ls_extinction_method none
_refine_ls_goodness_of_fit_ref 0.990
_refine_ls_hydrogen_treatment constr
_refine_ls_matrix_type full
_refine_ls_number_parameters 1339
_refine_ls_number_reflns 25408
_refine_ls_number_restraints 3
_refine_ls_restrained_S_all 0.990
_refine_ls_R_factor_all 0.1817
_refine_ls_R_factor_gt 0.0881
_refine_ls_shift/su_max 0.001
_refine_ls_shift/su_mean 0.000
_refine_ls_structure_factor_coef Fsqd
_refine_ls_weighting_details 'calc w=1/[\s^2^(Fo^2^)+(0.1203P)^2^+0.0000P] where P=(Fo^2^+2Fc^2^)/3'
_refine_ls_weighting_scheme calc
_refine_ls_wR_factor_gt 0.1946
_refine_ls_wR_factor_ref 0.2449
_reflns_number_gt 12742
_reflns_number_total 25408
_reflns_threshold_expression >2sigma(I)
_cod_data_source_file c1ob05732d.txt
_cod_data_source_block hngbadgv
_cod_original_cell_volume 3039.6(7)
_cod_database_code 7151991

loop_
_symmetry_equiv_pos_as_xyz
'x, y, z'

loop_
_atom_site_label
_atom_site_type_symbol
_atom_site_fract_x
_atom_site_fract_y
_atom_site_fract_z
_atom_site_U_iso_or_equiv
_atom_site_adp_type
_atom_site_occupancy
_atom_site_symmetry_multiplicity
_atom_site_calc_flag
_atom_site_refinement_flags
O1 O 0.6049(3) 0.6036(3) -0.1355(2) 0.0354(9) Uani 1 1 d .
O2 O 0.7028(3) 0.6527(3) -0.0694(2) 0.0384(9) Uani 1 1 d .
O3 O 0.4550(3) 0.7772(3) 0.06944(19) 0.0338(8) Uani 1 1 d .
O4 O 0.4697(4) 1.1321(3) 0.2821(3) 0.0680(14) Uani 1 1 d .
O5 O 0.5305(3) 1.1921(3) 0.1633(2) 0.0480(10) Uani 1 1 d .
O6 O 0.9335(3) 0.5518(3) -0.0229(2) 0.0461(10) Uani 1 1 d .
O7 O 1.0785(3) 0.6192(3) -0.0678(2) 0.0439(10) Uani 1 1 d .
O8 O 0.7805(3) 0.8871(3) -0.0255(2) 0.0394(9) Uani 1 1 d .
O9 O 0.8398(4) 1.2216(3) 0.1748(2) 0.0595(12) Uani 1 1 d .
O10 O 0.7914(3) 1.0792(3) 0.1866(2) 0.0472(10) Uani 1 1 d .
O11 O 0.9170(3) 0.9813(3) 0.4556(2) 0.0460(10) Uani 1 1 d .
O12 O 0.7783(3) 0.9065(3) 0.4898(2) 0.0414(9) Uani 1 1 d .
O13 O 1.0876(3) 0.6419(3) 0.4178(2) 0.0413(9) Uani 1 1 d .
O14 O 1.0104(5) 0.3287(4) 0.6927(3) 0.0761(15) Uani 1 1 d .
O15 O 1.0597(4) 0.4694(4) 0.6660(3) 0.0685(13) Uani 1 1 d .
O16 O 0.2407(3) 0.9379(3) 0.1993(2) 0.0360(8) Uani 1 1 d .
O17 O 0.1499(3) 0.8813(3) 0.3165(2) 0.0351(8) Uani 1 1 d .
O18 O 0.4137(3) 0.7564(3) 0.32992(19) 0.0328(8) Uani 1 1 d .
O19 O 0.4041(4) 0.4391(4) 0.5907(3) 0.0683(13) Uani 1 1 d .
O20 O 0.3856(4) 0.3628(3) 0.4922(3) 0.0694(14) Uani 1 1 d .
O21 O 0.2519(3) 0.9472(3) 0.6889(2) 0.0358(8) Uani 1 1 d .
O22 O 0.1457(3) 0.9023(3) 0.8057(2) 0.0372(9) Uani 1 1 d .
O23 O 0.3800(3) 0.7901(3) 0.8443(2) 0.0341(8) Uani 1 1 d .
O24 O 0.3082(4) 0.4624(3) 1.1159(3) 0.0583(12) Uani 1 1 d .
O25 O 0.3382(3) 0.3865(3) 1.0008(2) 0.0467(10) Uani 1 1 d .
O26 O 0.6301(3) 0.5670(3) 0.3637(2) 0.0384(9) Uani 1 1 d .
O27 O 0.7298(3) 0.6191(3) 0.4271(2) 0.0360(9) Uani 1 1 d .
O28 O 0.4763(3) 0.7496(3) 0.5710(2) 0.0342(8) Uani 1 1 d .
O29 O 0.5291(4) 1.0871(3) 0.7865(2) 0.0513(11) Uani 1 1 d .
O30 O 0.5148(4) 1.1606(3) 0.6761(2) 0.0502(11) Uani 1 1 d .
N1 N 0.5621(3) 0.7621(3) -0.0974(2) 0.0287(10) Uani 1 1 d .
H1 H 0.5189 0.7737 -0.1251 0.034 Uiso 1 1 calc R
N2 N 0.5910(3) 0.8395(3) 0.0785(2) 0.0308(10) Uani 1 1 d .
H2 H 0.6479 0.8583 0.0515 0.037 Uiso 1 1 calc R
N3 N 0.9107(4) 0.6947(3) -0.0787(3) 0.0399(11) Uani 1 1 d .
H3 H 0.8436 0.6915 -0.0658 0.048 Uiso 1 1 calc R
N4 N 0.9197(4) 0.9495(3) -0.0918(2) 0.0356(10) Uani 1 1 d .
H4 H 0.9877 0.9371 -0.1220 0.043 Uiso 1 1 calc R
N5 N 0.9509(4) 0.8287(3) 0.4085(3) 0.0376(11) Uani 1 1 d .
H5 H 1.0180 0.8320 0.3890 0.045 Uiso 1 1 calc R
N6 N 0.9551(4) 0.5685(3) 0.4249(3) 0.0371(11) Uani 1 1 d .
H6 H 0.8896 0.5764 0.4231 0.045 Uiso 1 1 calc R
N7 N 0.2924(3) 0.7784(3) 0.2215(2) 0.0298(10) Uani 1 1 d .
H7 H 0.3330 0.7684 0.1724 0.036 Uiso 1 1 calc R
N8 N 0.2723(3) 0.7055(3) 0.4145(2) 0.0292(10) Uani 1 1 d .
H8 H 0.2158 0.6851 0.4184 0.035 Uiso 1 1 calc R
N9 N 0.2926(3) 0.7905(3) 0.7213(2) 0.0288(10) Uani 1 1 d .
H9 H 0.3387 0.7766 0.6739 0.035 Uiso 1 1 calc R
N10 N 0.2443(3) 0.7256(3) 0.9210(2) 0.0317(10) Uani 1 1 d .
H10 H 0.1929 0.6999 0.9210 0.038 Uiso 1 1 calc R
N11 N 0.5848(3) 0.7250(3) 0.4036(2) 0.0298(10) Uani 1 1 d .
H11 H 0.5399 0.7346 0.3773 0.036 Uiso 1 1 calc R
N12 N 0.6136(3) 0.8121(3) 0.5769(2) 0.0296(10) Uani 1 1 d .
H12 H 0.6652 0.8376 0.5499 0.036 Uiso 1 1 calc R
C1 C 0.6536(5) 0.4991(4) -0.1300(3) 0.0411(14) Uani 1 1 d .
C2 C 0.6221(5) 0.4755(5) -0.0419(4) 0.0495(15) Uani 1 1 d .
H2A H 0.5429 0.4951 -0.0180 0.074 Uiso 1 1 calc R
H2B H 0.6533 0.5114 -0.0152 0.074 Uiso 1 1 calc R
H2C H 0.6505 0.4055 -0.0379 0.074 Uiso 1 1 calc R
C3 C 0.7789(5) 0.4691(5) -0.1709(4) 0.0596(18) Uani 1 1 d .
H3A H 0.8125 0.4966 -0.1405 0.089 Uiso 1 1 calc R
H3B H 0.7959 0.4940 -0.2228 0.089 Uiso 1 1 calc R
H3C H 0.8070 0.3980 -0.1753 0.089 Uiso 1 1 calc R
C4 C 0.5987(6) 0.4493(5) -0.1719(4) 0.0550(17) Uani 1 1 d .
H4A H 0.6137 0.4692 -0.2253 0.082 Uiso 1 1 calc R
H4B H 0.5202 0.4686 -0.1447 0.082 Uiso 1 1 calc R
H4C H 0.6274 0.3784 -0.1724 0.082 Uiso 1 1 calc R
C5 C 0.6284(4) 0.6722(4) -0.0991(3) 0.0303(12) Uani 1 1 d .
C6 C 0.5635(4) 0.8407(4) -0.0478(3) 0.0307(12) Uani 1 1 d .
H6A H 0.6381 0.8491 -0.0649 0.037 Uiso 1 1 calc R
C7 C 0.4824(5) 0.9377(4) -0.0527(3) 0.0413(14) Uani 1 1 d .
H7A H 0.4118 0.9270 -0.0457 0.062 Uiso 1 1 calc R
H7B H 0.5091 0.9632 -0.1035 0.062 Uiso 1 1 calc R
H7C H 0.4744 0.9846 -0.0120 0.062 Uiso 1 1 calc R
C8 C 0.5317(4) 0.8136(4) 0.0397(3) 0.0299(11) Uani 1 1 d .
C9 C 0.5647(4) 0.8376(4) 0.1646(3) 0.0349(13) Uani 1 1 d .
H9A H 0.5002 0.8120 0.1859 0.042 Uiso 1 1 calc R
C10 C 0.6600(4) 0.7683(4) 0.1867(3) 0.0406(14) Uani 1 1 d .
H10A H 0.6391 0.7738 0.2445 0.049 Uiso 1 1 calc R
C11 C 0.7689(4) 0.7947(5) 0.1524(3) 0.0442(14) Uani 1 1 d .
H11A H 0.7971 0.7808 0.0961 0.066 Uiso 1 1 calc R
H11B H 0.8215 0.7558 0.1753 0.066 Uiso 1 1 calc R
H11C H 0.7567 0.8640 0.1642 0.066 Uiso 1 1 calc R
C12 C 0.6764(5) 0.6621(5) 0.1626(4) 0.0607(18) Uani 1 1 d .
H12A H 0.7029 0.6531 0.1059 0.091 Uiso 1 1 calc R
H12B H 0.6071 0.6463 0.1833 0.091 Uiso 1 1 calc R
H12C H 0.7295 0.6190 0.1830 0.091 Uiso 1 1 calc R
C13 C 0.5336(4) 0.9414(5) 0.2010(3) 0.0403(14) Uani 1 1 d .
H13 H 0.5055 0.9478 0.2560 0.048 Uiso 1 1 calc R
C14 C 0.5406(4) 1.0245(5) 0.1658(3) 0.0399(13) Uani 1 1 d .
H14 H 0.5667 1.0222 0.1108 0.048 Uiso 1 1 calc R
C15 C 0.5093(4) 1.1193(5) 0.2093(4) 0.0452(15) Uani 1 1 d .
C16 C 0.5016(6) 1.2908(5) 0.2009(4) 0.0547(17) Uani 1 1 d .
H16A H 0.5221 1.2864 0.2482 0.066 Uiso 1 1 calc R
H16B H 0.4224 1.3215 0.2158 0.066 Uiso 1 1 calc R
C17 C 0.5640(5) 1.3523(5) 0.1419(4) 0.0593(18) Uani 1 1 d .
H17A H 0.5411 1.3582 0.0962 0.089 Uiso 1 1 calc R
H17B H 0.6421 1.3203 0.1264 0.089 Uiso 1 1 calc R
H17C H 0.5481 1.4173 0.1660 0.089 Uiso 1 1 calc R
C18 C 0.9900(5) 0.4662(4) 0.0120(4) 0.0450(15) Uani 1 1 d .
C19 C 0.9009(6) 0.4129(5) 0.0435(5) 0.0630(18) Uani 1 1 d .
H19A H 0.8866 0.3879 0.0001 0.094 Uiso 1 1 calc R
H19B H 0.8341 0.4585 0.0772 0.094 Uiso 1 1 calc R
H19C H 0.9256 0.3586 0.0732 0.094 Uiso 1 1 calc R
C20 C 1.0163(5) 0.5026(5) 0.0803(4) 0.0538(16) Uani 1 1 d .
H20A H 0.9506 0.5478 0.1156 0.081 Uiso 1 1 calc R
H20B H 1.0727 0.5361 0.0601 0.081 Uiso 1 1 calc R
H20C H 1.0421 0.4469 0.1084 0.081 Uiso 1 1 calc R
C21 C 1.0888(6) 0.4017(5) -0.0487(4) 0.0606(18) Uani 1 1 d .
H21A H 1.1433 0.4371 -0.0689 0.091 Uiso 1 1 calc R
H21B H 1.0678 0.3831 -0.0911 0.091 Uiso 1 1 calc R
H21C H 1.1192 0.3430 -0.0254 0.091 Uiso 1 1 calc R
C22 C 0.9826(5) 0.6222(4) -0.0579(3) 0.0385(13) Uani 1 1 d .
C23 C 0.9368(5) 0.7769(4) -0.1207(3) 0.0383(13) Uani 1 1 d .
H23 H 1.0164 0.7677 -0.1336 0.046 Uiso 1 1 calc R
C24 C 0.9128(7) 0.7790(5) -0.1990(3) 0.065(2) Uani 1 1 d .
H24A H 0.8346 0.7923 -0.1880 0.098 Uiso 1 1 calc R
H24B H 0.9507 0.7159 -0.2282 0.098 Uiso 1 1 calc R
H24C H 0.9383 0.8303 -0.2297 0.098 Uiso 1 1 calc R
C25 C 0.8773(5) 0.8732(4) -0.0747(3) 0.0368(13) Uani 1 1 d .
C26 C 0.8609(5) 1.0516(4) -0.0639(3) 0.0402(14) Uani 1 1 d .
H26 H 0.9107 1.0918 -0.0899 0.048 Uiso 1 1 calc R
C27 C 0.7531(5) 1.0926(4) -0.0856(3) 0.0447(14) Uani 1 1 d .
H27 H 0.6997 1.0574 -0.0560 0.054 Uiso 1 1 calc R
C28 C 0.7018(7) 1.2011(5) -0.0625(5) 0.073(2) Uani 1 1 d .
H28A H 0.6411 1.2256 -0.0820 0.110 Uiso 1 1 calc R
H28B H 0.7562 1.2362 -0.0848 0.110 Uiso 1 1 calc R
H28C H 0.6754 1.2112 -0.0059 0.110 Uiso 1 1 calc R
C29 C 0.7744(6) 1.0743(6) -0.1730(4) 0.070(2) Uani 1 1 d .
H29A H 0.8292 1.1056 -0.2034 0.105 Uiso 1 1 calc R
H29B H 0.7069 1.1016 -0.1842 0.105 Uiso 1 1 calc R
H29C H 0.8008 1.0041 -0.1867 0.105 Uiso 1 1 calc R
C30 C 0.8377(4) 1.0645(4) 0.0245(3) 0.0377(13) Uani 1 1 d .
H30 H 0.8044 1.0208 0.0566 0.045 Uiso 1 1 calc R
C31 C 0.8609(5) 1.1321(4) 0.0589(3) 0.0442(14) Uani 1 1 d .
H31 H 0.8996 1.1723 0.0264 0.053 Uiso 1 1 calc R
C32 C 0.8310(5) 1.1500(4) 0.1449(3) 0.0443(14) Uani 1 1 d .
C33 C 0.7562(5) 1.0952(5) 0.2726(3) 0.0505(16) Uani 1 1 d .
H33A H 0.6891 1.1500 0.2913 0.061 Uiso 1 1 calc R
H33B H 0.8134 1.1115 0.2875 0.061 Uiso 1 1 calc R
C34 C 0.7358(7) 1.0029(5) 0.3083(4) 0.0654(19) Uani 1 1 d .
H34A H 0.8031 0.9495 0.2907 0.098 Uiso 1 1 calc R
H34B H 0.6801 0.9867 0.2924 0.098 Uiso 1 1 calc R
H34C H 0.7109 1.0124 0.3649 0.098 Uiso 1 1 calc R
C35 C 0.8547(5) 1.0685(4) 0.5122(3) 0.0409(13) Uani 1 1 d .
C36 C 0.7496(5) 1.1248(5) 0.4953(4) 0.0524(16) Uani 1 1 d .
H36A H 0.6981 1.0857 0.5088 0.079 Uiso 1 1 calc R
H36B H 0.7678 1.1372 0.4402 0.079 Uiso 1 1 calc R
H36C H 0.7168 1.1869 0.5264 0.079 Uiso 1 1 calc R
C37 C 0.9355(5) 1.1315(5) 0.4923(4) 0.0583(18) Uani 1 1 d .
H37A H 0.9494 1.1494 0.4385 0.087 Uiso 1 1 calc R
H37B H 1.0038 1.0941 0.4989 0.087 Uiso 1 1 calc R
H37C H 0.9042 1.1906 0.5270 0.087 Uiso 1 1 calc R
C38 C 0.8322(5) 1.0373(5) 0.5961(3) 0.0518(16) Uani 1 1 d .
H38A H 0.9006 1.0004 0.6029 0.078 Uiso 1 1 calc R
H38B H 0.7827 0.9963 0.6067 0.078 Uiso 1 1 calc R
H38C H 0.7990 1.0953 0.6321 0.078 Uiso 1 1 calc R
C39 C 0.8760(4) 0.9046(4) 0.4540(3) 0.0342(12) Uani 1 1 d .
C40 C 0.9268(5) 0.7398(4) 0.3896(3) 0.0382(13) Uani 1 1 d .
H40 H 0.8483 0.7460 0.4177 0.046 Uiso 1 1 calc R
C41 C 0.9486(7) 0.7283(5) 0.3006(4) 0.066(2) Uani 1 1 d .
H41A H 1.0236 0.7279 0.2720 0.099 Uiso 1 1 calc R
H41B H 0.8987 0.7829 0.2856 0.099 Uiso 1 1 calc R
H41C H 0.9370 0.6670 0.2883 0.099 Uiso 1 1 calc R
C42 C 0.9958(4) 0.6468(4) 0.4138(3) 0.0372(13) Uani 1 1 d .
C43 C 1.0168(5) 0.4693(4) 0.4399(4) 0.0480(16) Uani 1 1 d .
H43 H 0.9704 0.4254 0.4417 0.058 Uiso 1 1 calc R
C44 C 1.1284(5) 0.4234(5) 0.3735(4) 0.0543(17) Uani 1 1 d .
H44 H 1.1760 0.4663 0.3710 0.065 Uiso 1 1 calc R
C45 C 1.1866(6) 0.3214(5) 0.3917(5) 0.071(2) Uani 1 1 d .
H45A H 1.2514 0.2924 0.3472 0.106 Uiso 1 1 calc R
H45B H 1.1375 0.2801 0.4025 0.106 Uiso 1 1 calc R
H45C H 1.2079 0.3269 0.4371 0.106 Uiso 1 1 calc R
C46 C 1.1121(6) 0.4231(7) 0.2933(4) 0.077(2) Uani 1 1 d .
H46A H 1.0712 0.3769 0.2920 0.116 Uiso 1 1 calc R
H46B H 1.1830 0.4036 0.2522 0.116 Uiso 1 1 calc R
H46C H 1.0717 0.4885 0.2853 0.116 Uiso 1 1 calc R
C47 C 1.0309(5) 0.4683(4) 0.5189(4) 0.0450(15) Uani 1 1 d .
H47 H 1.0611 0.5156 0.5308 0.054 Uiso 1 1 calc R
C48 C 1.0037(5) 0.4052(5) 0.5736(4) 0.0531(16) Uani 1 1 d .
H48 H 0.9685 0.3614 0.5627 0.064 Uiso 1 1 calc R
C49 C 1.0238(5) 0.3975(5) 0.6499(4) 0.0547(17) Uani 1 1 d .
C50 C 1.0813(7) 0.4672(7) 0.7411(4) 0.079(2) Uani 1 1 d .
H50A H 1.0121 0.4920 0.7844 0.094 Uiso 1 1 calc R
H50B H 1.1161 0.3994 0.7503 0.094 Uiso 1 1 calc R
C51 C 1.1539(6) 0.5291(6) 0.7371(4) 0.0639(19) Uani 1 1 d .
H51A H 1.1225 0.5941 0.7225 0.096 Uiso 1 1 calc R
H51B H 1.2252 0.4997 0.6984 0.096 Uiso 1 1 calc R
H51C H 1.1620 0.5344 0.7879 0.096 Uiso 1 1 calc R
C52 C 0.1786(5) 1.0417(4) 0.2220(3) 0.0427(14) Uani 1 1 d .
C53 C 0.0552(5) 1.0554(5) 0.2373(4) 0.0545(16) Uani 1 1 d .
H53A H 0.0241 1.0276 0.2863 0.082 Uiso 1 1 calc R
H53B H 0.0467 1.0221 0.1949 0.082 Uiso 1 1 calc R
H53C H 0.0175 1.1250 0.2404 0.082 Uiso 1 1 calc R
C54 C 0.2281(6) 1.0932(4) 0.1486(4) 0.0535(16) Uani 1 1 d .
H54A H 0.2131 1.0703 0.1047 0.080 Uiso 1 1 calc R
H54B H 0.3067 1.0780 0.1369 0.080 Uiso 1 1 calc R
H54C H 0.1956 1.1638 0.1580 0.080 Uiso 1 1 calc R
C55 C 0.2008(5) 1.0764(5) 0.2931(4) 0.0542(17) Uani 1 1 d .
H55A H 0.2791 1.0638 0.2813 0.081 Uiso 1 1 calc R
H55B H 0.1718 1.0410 0.3381 0.081 Uiso 1 1 calc R
H55C H 0.1653 1.1464 0.3047 0.081 Uiso 1 1 calc R
C56 C 0.2234(4) 0.8669(4) 0.2504(3) 0.0326(12) Uani 1 1 d .
C57 C 0.2975(4) 0.6981(4) 0.2752(3) 0.0302(11) Uani 1 1 d .
H57 H 0.2235 0.6886 0.2975 0.036 Uiso 1 1 calc R
C58 C 0.3774(5) 0.6009(4) 0.2312(3) 0.0374(13) Uani 1 1 d .
H58A H 0.4507 0.6085 0.2094 0.056 Uiso 1 1 calc R
H58B H 0.3544 0.5842 0.1893 0.056 Uiso 1 1 calc R
H58C H 0.3776 0.5488 0.2672 0.056 Uiso 1 1 calc R
C59 C 0.3320(4) 0.7235(4) 0.3431(3) 0.0275(11) Uani 1 1 d .
C60 C 0.2953(4) 0.7176(4) 0.4869(3) 0.0315(12) Uani 1 1 d .
H60 H 0.3589 0.7449 0.4720 0.038 Uiso 1 1 calc R
C61 C 0.1983(4) 0.7955(5) 0.5464(3) 0.0411(14) Uani 1 1 d .
H61 H 0.2209 0.8054 0.5915 0.049 Uiso 1 1 calc R
C62 C 0.0933(5) 0.7605(5) 0.5777(3) 0.0511(16) Uani 1 1 d .
H62A H 0.0674 0.7533 0.5349 0.077 Uiso 1 1 calc R
H62B H 0.0370 0.8087 0.6172 0.077 Uiso 1 1 calc R
H62C H 0.1100 0.6977 0.6006 0.077 Uiso 1 1 calc R
C63 C 0.1739(5) 0.8946(5) 0.5096(4) 0.0507(16) Uani 1 1 d .
H63A H 0.1460 0.8882 0.4677 0.076 Uiso 1 1 calc R
H63B H 0.2407 0.9144 0.4886 0.076 Uiso 1 1 calc R
H63C H 0.1196 0.9439 0.5491 0.076 Uiso 1 1 calc R
C64 C 0.3293(4) 0.6223(4) 0.5204(3) 0.0391(13) Uani 1 1 d .
H64 H 0.3486 0.6251 0.5654 0.047 Uiso 1 1 calc R
C65 C 0.3358(5) 0.5346(5) 0.4952(3) 0.0440(14) Uani 1 1 d .
H65 H 0.3145 0.5294 0.4515 0.053 Uiso 1 1 calc R
C66 C 0.3759(6) 0.4410(5) 0.5326(4) 0.0571(17) Uani 1 1 d .
C67 C 0.4355(8) 0.2677(5) 0.5195(5) 0.081(2) Uani 1 1 d .
H67A H 0.5013 0.2707 0.5302 0.097 Uiso 1 1 calc R
H67B H 0.3835 0.2540 0.5681 0.097 Uiso 1 1 calc R
C68 C 0.4636(9) 0.1920(5) 0.4614(4) 0.088(3) Uani 1 1 d .
H68A H 0.3984 0.1898 0.4507 0.132 Uiso 1 1 calc R
H68B H 0.4949 0.1294 0.4798 0.132 Uiso 1 1 calc R
H68C H 0.5167 0.2048 0.4140 0.132 Uiso 1 1 calc R
C69 C 0.1935(5) 1.0534(4) 0.7046(3) 0.0427(14) Uani 1 1 d .
C70 C 0.2543(6) 1.0973(5) 0.6304(4) 0.0585(17) Uani 1 1 d .
H70A H 0.2440 1.0720 0.5853 0.088 Uiso 1 1 calc R
H70B H 0.3319 1.0793 0.6235 0.088 Uiso 1 1 calc R
H70C H 0.2254 1.1685 0.6356 0.088 Uiso 1 1 calc R
C71 C 0.0729(5) 1.0734(5) 0.7114(4) 0.0491(15) Uani 1 1 d .
H71A H 0.0354 1.0431 0.7569 0.074 Uiso 1 1 calc R
H71B H 0.0686 1.0458 0.6647 0.074 Uiso 1 1 calc R
H71C H 0.0384 1.1438 0.7168 0.074 Uiso 1 1 calc R
C72 C 0.2068(6) 1.0922(5) 0.7783(4) 0.0595(18) Uani 1 1 d .
H72A H 0.2835 1.0713 0.7740 0.089 Uiso 1 1 calc R
H72B H 0.1642 1.0662 0.8243 0.089 Uiso 1 1 calc R
H72C H 0.1809 1.1635 0.7828 0.089 Uiso 1 1 calc R
C73 C 0.2256(4) 0.8804(4) 0.7431(3) 0.0320(12) Uani 1 1 d .
C74 C 0.2878(4) 0.7149(4) 0.7783(3) 0.0293(11) Uani 1 1 d .
H74 H 0.2145 0.7035 0.7941 0.035 Uiso 1 1 calc R
C75 C 0.3747(4) 0.6192(4) 0.7428(3) 0.0375(13) Uani 1 1 d .
H75A H 0.4469 0.6286 0.7308 0.056 Uiso 1 1 calc R
H75B H 0.3662 0.5993 0.6951 0.056 Uiso 1 1 calc R
H75C H 0.3667 0.5685 0.7797 0.056 Uiso 1 1 calc R
C76 C 0.3069(4) 0.7484(4) 0.8521(3) 0.0277(11) Uani 1 1 d .
C77 C 0.2576(4) 0.7416(4) 0.9969(3) 0.0370(13) Uani 1 1 d .
H77 H 0.3249 0.7630 0.9850 0.044 Uiso 1 1 calc R
C78 C 0.1609(4) 0.8267(4) 1.0503(3) 0.0414(14) Uani 1 1 d .
H78 H 0.1788 0.8369 1.0976 0.050 Uiso 1 1 calc R
C79 C 0.1503(5) 0.9224(4) 1.0096(3) 0.0446(14) Uani 1 1 d .
H79A H 0.1273 0.9164 0.9651 0.067 Uiso 1 1 calc R
H79B H 0.2206 0.9366 0.9918 0.067 Uiso 1 1 calc R
H79C H 0.0963 0.9753 1.0460 0.067 Uiso 1 1 calc R
C80 C 0.0502(5) 0.7990(5) 1.0780(3) 0.0509(16) Uani 1 1 d .
H80A H 0.0255 0.7968 1.0337 0.076 Uiso 1 1 calc R
H80B H -0.0046 0.8480 1.1175 0.076 Uiso 1 1 calc R
H80C H 0.0609 0.7350 1.0998 0.076 Uiso 1 1 calc R
C81 C 0.2769(4) 0.6473(4) 1.0363(3) 0.0387(13) Uani 1 1 d .
H81 H 0.2762 0.6517 1.0881 0.046 Uiso 1 1 calc R
C82 C 0.2950(4) 0.5586(4) 1.0056(3) 0.0392(13) Uani 1 1 d .
H82 H 0.2963 0.5531 0.9538 0.047 Uiso 1 1 calc R
C83 C 0.3135(4) 0.4666(4) 1.0472(4) 0.0420(14) Uani 1 1 d .
C84 C 0.3560(7) 0.2908(5) 1.0344(4) 0.0651(19) Uani 1 1 d .
H84A H 0.2926 0.2907 1.0806 0.078 Uiso 1 1 calc R
H84B H 0.4209 0.2774 1.0506 0.078 Uiso 1 1 calc R
C85 C 0.3719(8) 0.2132(5) 0.9744(4) 0.079(2) Uani 1 1 d .
H85A H 0.4420 0.2053 0.9333 0.118 Uiso 1 1 calc R
H85B H 0.3135 0.2326 0.9523 0.118 Uiso 1 1 calc R
H85C H 0.3708 0.1514 0.9989 0.118 Uiso 1 1 calc R
C86 C 0.6929(5) 0.4629(4) 0.3540(4) 0.0428(14) Uani 1 1 d .
C87 C 0.6303(6) 0.4175(5) 0.3150(4) 0.0620(19) Uani 1 1 d .
H87A H 0.6241 0.4526 0.2691 0.093 Uiso 1 1 calc R
H87B H 0.5576 0.4225 0.3516 0.093 Uiso 1 1 calc R
H87C H 0.6695 0.3488 0.2995 0.093 Uiso 1 1 calc R
C88 C 0.6873(6) 0.4217(5) 0.4350(4) 0.0610(18) Uani 1 1 d .
H88A H 0.6123 0.4429 0.4706 0.091 Uiso 1 1 calc R
H88B H 0.7339 0.4460 0.4557 0.091 Uiso 1 1 calc R
H88C H 0.7121 0.3504 0.4295 0.091 Uiso 1 1 calc R
C89 C 0.8119(5) 0.4483(5) 0.3003(4) 0.0541(17) Uani 1 1 d .
H89A H 0.8488 0.4799 0.3252 0.081 Uiso 1 1 calc R
H89B H 0.8125 0.4772 0.2510 0.081 Uiso 1 1 calc R
H89C H 0.8497 0.3785 0.2906 0.081 Uiso 1 1 calc R
C90 C 0.6539(4) 0.6354(4) 0.4004(3) 0.0322(12) Uani 1 1 d .
C91 C 0.5840(4) 0.8069(4) 0.4510(3) 0.0279(11) Uani 1 1 d .
H91 H 0.6583 0.8161 0.4328 0.033 Uiso 1 1 calc R
C92 C 0.5035(4) 0.9018(4) 0.4425(3) 0.0347(12) Uani 1 1 d .
H92A H 0.4312 0.8924 0.4559 0.052 Uiso 1 1 calc R
H92B H 0.5267 0.9203 0.3888 0.052 Uiso 1 1 calc R
H92C H 0.5012 0.9535 0.4772 0.052 Uiso 1 1 calc R
C93 C 0.5543(4) 0.7846(4) 0.5392(3) 0.0282(11) Uani 1 1 d .
C94 C 0.5965(4) 0.8017(4) 0.6613(3) 0.0318(12) Uani 1 1 d .
H94 H 0.5307 0.7780 0.6834 0.038 Uiso 1 1 calc R
C95 C 0.6933(4) 0.7229(4) 0.6746(3) 0.0368(13) Uani 1 1 d .
H95 H 0.6754 0.7173 0.7318 0.044 Uiso 1 1 calc R
C96 C 0.7082(5) 0.6218(4) 0.6381(3) 0.0435(14) Uani 1 1 d .
H96A H 0.7239 0.6254 0.5821 0.065 Uiso 1 1 calc R
H96B H 0.6415 0.6022 0.6610 0.065 Uiso 1 1 calc R
H96C H 0.7686 0.5738 0.6482 0.065 Uiso 1 1 calc R
C97 C 0.8026(4) 0.7504(5) 0.6436(3) 0.0433(14) Uani 1 1 d .
H97A H 0.8234 0.7547 0.5874 0.065 Uiso 1 1 calc R
H97B H 0.8594 0.7004 0.6560 0.065 Uiso 1 1 calc R
H97C H 0.7936 0.8135 0.6681 0.065 Uiso 1 1 calc R
C98 C 0.5711(4) 0.9012(4) 0.7024(3) 0.0365(13) Uani 1 1 d .
H98 H 0.5671 0.9008 0.7551 0.044 Uiso 1 1 calc R
C99 C 0.5538(4) 0.9889(4) 0.6727(3) 0.0335(12) Uani 1 1 d .
H99 H 0.5558 0.9923 0.6205 0.040 Uiso 1 1 calc R
C100 C 0.5314(5) 1.0821(5) 0.7188(3) 0.0419(14) Uani 1 1 d .
C101 C 0.4952(7) 1.2584(5) 0.7131(4) 0.066(2) Uani 1 1 d .
H10B H 0.5153 1.3036 0.6724 0.079 Uiso 1 1 calc R
H10C H 0.5413 1.2529 0.7458 0.079 Uiso 1 1 calc R
C102 C 0.3769(7) 1.2987(6) 0.7624(5) 0.081(2) Uani 1 1 d .
H10D H 0.3558 1.2519 0.8004 0.121 Uiso 1 1 calc R
H10E H 0.3318 1.3099 0.7291 0.121 Uiso 1 1 calc R
H10F H 0.3668 1.3603 0.7894 0.121 Uiso 1 1 calc R

loop_
_atom_site_aniso_label
_atom_site_aniso_U_11
_atom_site_aniso_U_22
_atom_site_aniso_U_33
_atom_site_aniso_U_23
_atom_site_aniso_U_13
_atom_site_aniso_U_12
O1 0.032(2) 0.045(2) 0.0303(19) 0.0017(17) -0.0100(17) -0.0143(18)
O2 0.029(2) 0.050(2) 0.041(2) 0.0078(18) -0.0153(18) -0.0154(18)
O3 0.0247(19) 0.055(2) 0.0241(18) 0.0016(16) 0.0006(15) -0.0244(18)
O4 0.084(4) 0.075(3) 0.035(3) -0.013(2) 0.003(2) -0.034(3)
O5 0.052(3) 0.058(3) 0.035(2) -0.001(2) -0.013(2) -0.017(2)
O6 0.032(2) 0.046(2) 0.063(3) 0.007(2) -0.011(2) -0.0195(19)
O7 0.023(2) 0.074(3) 0.043(2) 0.006(2) -0.0097(17) -0.0269(19)
O8 0.025(2) 0.057(2) 0.030(2) 0.0053(17) 0.0053(16) -0.0184(18)
O9 0.076(3) 0.062(3) 0.046(3) -0.004(2) -0.016(2) -0.032(3)
O10 0.051(3) 0.058(3) 0.030(2) -0.0001(19) -0.0048(19) -0.023(2)
O11 0.029(2) 0.055(2) 0.048(2) -0.0010(19) 0.0073(18) -0.0258(19)
O12 0.024(2) 0.067(3) 0.031(2) 0.0077(18) 0.0020(16) -0.0244(19)
O13 0.025(2) 0.067(3) 0.036(2) 0.0061(19) -0.0061(17) -0.0248(19)
O14 0.094(4) 0.059(3) 0.069(3) 0.015(3) -0.015(3) -0.029(3)
O15 0.085(4) 0.083(3) 0.057(3) 0.028(2) -0.028(3) -0.050(3)
O16 0.031(2) 0.046(2) 0.0263(19) 0.0046(17) -0.0020(16) -0.0134(18)
O17 0.0237(19) 0.053(2) 0.0246(19) 0.0038(16) 0.0004(16) -0.0152(17)
O18 0.0252(19) 0.055(2) 0.0243(18) 0.0074(16) -0.0063(15) -0.0235(17)
O19 0.074(3) 0.071(3) 0.049(3) 0.018(2) -0.016(3) -0.012(3)
O20 0.095(4) 0.053(3) 0.046(3) 0.009(2) -0.006(3) -0.020(3)
O21 0.028(2) 0.043(2) 0.031(2) 0.0069(17) -0.0010(16) -0.0134(17)
O22 0.0200(19) 0.060(2) 0.0255(19) 0.0015(17) 0.0018(16) -0.0130(18)
O23 0.0288(19) 0.053(2) 0.0300(19) 0.0133(16) -0.0120(16) -0.0252(18)
O24 0.079(3) 0.060(3) 0.048(3) 0.014(2) -0.031(3) -0.030(2)
O25 0.055(3) 0.040(2) 0.035(2) 0.0090(18) -0.005(2) -0.011(2)
O26 0.030(2) 0.058(3) 0.033(2) -0.0049(17) -0.0110(17) -0.0188(19)
O27 0.0222(19) 0.054(2) 0.034(2) -0.0027(17) -0.0080(16) -0.0142(17)
O28 0.0211(18) 0.054(2) 0.0279(19) -0.0002(16) 0.0003(15) -0.0213(17)
O29 0.065(3) 0.060(3) 0.031(2) -0.0020(19) -0.017(2) -0.020(2)
O30 0.062(3) 0.048(3) 0.036(2) 0.001(2) -0.012(2) -0.012(2)
N1 0.023(2) 0.042(3) 0.018(2) -0.0001(18) -0.0012(18) -0.011(2)
N2 0.024(2) 0.057(3) 0.0146(19) 0.0056(18) -0.0009(17) -0.023(2)
N3 0.027(3) 0.049(3) 0.040(3) 0.002(2) -0.006(2) -0.010(2)
N4 0.024(2) 0.048(3) 0.029(2) 0.006(2) -0.0005(19) -0.014(2)
N5 0.028(2) 0.047(3) 0.039(3) 0.001(2) -0.006(2) -0.017(2)
N6 0.026(2) 0.042(3) 0.042(3) -0.003(2) -0.006(2) -0.013(2)
N7 0.024(2) 0.045(3) 0.021(2) 0.0022(19) -0.0040(18) -0.014(2)
N8 0.021(2) 0.048(3) 0.022(2) 0.0045(19) -0.0054(18) -0.017(2)
N9 0.024(2) 0.045(3) 0.019(2) 0.0055(19) -0.0037(18) -0.015(2)
N10 0.028(2) 0.055(3) 0.019(2) 0.0088(19) -0.0082(18) -0.022(2)
N11 0.028(2) 0.048(3) 0.017(2) 0.0009(18) -0.0034(18) -0.020(2)
N12 0.021(2) 0.054(3) 0.016(2) 0.0015(18) 0.0000(17) -0.023(2)
C1 0.034(3) 0.044(4) 0.043(3) 0.001(3) -0.011(3) -0.009(3)
C2 0.055(4) 0.048(4) 0.044(4) 0.013(3) -0.014(3) -0.016(3)
C3 0.042(4) 0.061(4) 0.061(4) 0.003(3) -0.010(3) 0.000(3)
C4 0.061(4) 0.046(4) 0.059(4) -0.006(3) -0.025(4) -0.010(3)
C5 0.028(3) 0.041(3) 0.022(3) 0.000(2) -0.002(2) -0.017(3)
C6 0.034(3) 0.043(3) 0.014(2) 0.003(2) -0.002(2) -0.019(3)
C7 0.056(4) 0.045(3) 0.029(3) 0.007(2) -0.015(3) -0.021(3)
C8 0.024(3) 0.043(3) 0.022(3) 0.000(2) -0.005(2) -0.012(2)
C9 0.028(3) 0.063(4) 0.016(2) 0.004(2) -0.001(2) -0.024(3)
C10 0.026(3) 0.064(4) 0.028(3) 0.011(3) -0.003(2) -0.013(3)
C11 0.029(3) 0.074(4) 0.030(3) 0.004(3) -0.003(2) -0.025(3)
C12 0.029(3) 0.076(5) 0.070(5) 0.025(4) -0.006(3) -0.018(3)
C13 0.026(3) 0.072(4) 0.025(3) -0.005(3) -0.004(2) -0.020(3)
C14 0.030(3) 0.059(4) 0.029(3) -0.001(3) -0.007(2) -0.014(3)
C15 0.024(3) 0.066(4) 0.043(4) -0.009(3) -0.009(3) -0.009(3)
C16 0.050(4) 0.055(4) 0.049(4) -0.014(3) -0.011(3) -0.003(3)
C17 0.047(4) 0.068(5) 0.056(4) -0.008(3) -0.012(3) -0.010(3)
C18 0.037(3) 0.038(3) 0.062(4) 0.015(3) -0.020(3) -0.011(3)
C19 0.065(5) 0.053(4) 0.076(5) 0.020(4) -0.020(4) -0.030(4)
C20 0.044(4) 0.077(5) 0.041(4) 0.012(3) -0.006(3) -0.029(4)
C21 0.057(4) 0.056(4) 0.065(5) 0.002(3) -0.021(4) -0.007(4)
C22 0.037(3) 0.044(3) 0.033(3) 0.000(3) -0.005(3) -0.017(3)
C23 0.036(3) 0.037(3) 0.033(3) 0.008(3) -0.002(3) -0.008(3)
C24 0.105(6) 0.062(4) 0.022(3) 0.000(3) -0.009(4) -0.025(4)
C25 0.038(3) 0.049(3) 0.027(3) 0.012(2) -0.008(3) -0.024(3)
C26 0.038(3) 0.055(4) 0.028(3) 0.007(3) -0.002(2) -0.025(3)
C27 0.035(3) 0.048(4) 0.044(3) -0.001(3) -0.008(3) -0.007(3)
C28 0.082(6) 0.070(5) 0.068(5) 0.000(4) -0.036(4) -0.007(4)
C29 0.057(5) 0.096(6) 0.045(4) -0.010(4) -0.019(4) 0.000(4)
C30 0.036(3) 0.044(3) 0.034(3) 0.003(2) -0.007(3) -0.018(3)
C31 0.040(3) 0.052(4) 0.036(3) 0.005(3) -0.008(3) -0.011(3)
C32 0.037(3) 0.049(4) 0.043(3) -0.006(3) -0.005(3) -0.014(3)
C33 0.042(4) 0.068(4) 0.039(3) -0.005(3) -0.007(3) -0.018(3)
C34 0.079(5) 0.071(5) 0.042(4) 0.010(3) -0.014(4) -0.022(4)
C35 0.035(3) 0.045(3) 0.039(3) -0.002(3) -0.004(3) -0.015(3)
C36 0.040(4) 0.063(4) 0.045(4) 0.002(3) -0.004(3) -0.012(3)
C37 0.047(4) 0.047(4) 0.069(4) -0.009(3) 0.001(3) -0.017(3)
C38 0.046(4) 0.070(4) 0.039(3) 0.004(3) -0.011(3) -0.019(3)
C39 0.029(3) 0.042(3) 0.035(3) 0.007(3) -0.012(3) -0.014(3)
C40 0.031(3) 0.049(3) 0.040(3) 0.005(3) -0.016(3) -0.016(3)
C41 0.092(6) 0.072(5) 0.050(4) 0.010(3) -0.042(4) -0.028(4)
C42 0.025(3) 0.055(4) 0.030(3) -0.008(3) 0.001(2) -0.020(3)
C43 0.027(3) 0.044(4) 0.070(4) -0.010(3) -0.006(3) -0.015(3)
C44 0.032(3) 0.060(4) 0.059(4) -0.016(3) 0.005(3) -0.016(3)
C45 0.057(5) 0.064(5) 0.070(5) -0.016(4) -0.012(4) 0.008(4)
C46 0.044(4) 0.109(6) 0.057(5) -0.020(4) 0.007(4) -0.014(4)
C47 0.029(3) 0.038(3) 0.064(4) 0.009(3) -0.008(3) -0.012(3)
C48 0.052(4) 0.055(4) 0.054(4) 0.002(3) -0.009(3) -0.028(3)
C49 0.046(4) 0.048(4) 0.062(4) 0.003(3) -0.011(3) -0.009(3)
C50 0.080(6) 0.127(7) 0.047(4) 0.032(4) -0.028(4) -0.053(5)
C51 0.053(4) 0.091(5) 0.045(4) -0.001(4) -0.013(3) -0.020(4)
C52 0.037(3) 0.044(4) 0.042(3) 0.004(3) -0.003(3) -0.014(3)
C53 0.038(4) 0.058(4) 0.061(4) 0.009(3) -0.012(3) -0.009(3)
C54 0.056(4) 0.041(4) 0.058(4) 0.011(3) -0.010(3) -0.016(3)
C55 0.052(4) 0.058(4) 0.042(4) -0.008(3) 0.006(3) -0.024(3)
C56 0.031(3) 0.044(3) 0.028(3) 0.010(3) -0.011(3) -0.019(3)
C57 0.022(3) 0.050(3) 0.022(2) 0.004(2) -0.005(2) -0.017(2)
C58 0.038(3) 0.045(3) 0.027(3) -0.001(2) -0.006(2) -0.012(3)
C59 0.020(3) 0.039(3) 0.026(3) 0.003(2) -0.008(2) -0.011(2)
C60 0.022(3) 0.050(3) 0.021(3) 0.001(2) -0.003(2) -0.013(2)
C61 0.032(3) 0.071(4) 0.024(3) -0.004(3) -0.014(2) -0.013(3)
C62 0.039(4) 0.080(5) 0.027(3) 0.004(3) 0.001(3) -0.020(3)
C63 0.035(3) 0.060(4) 0.055(4) -0.011(3) -0.011(3) -0.015(3)
C64 0.033(3) 0.053(4) 0.028(3) 0.004(3) 0.000(2) -0.019(3)
C65 0.031(3) 0.060(4) 0.027(3) 0.013(3) 0.004(2) -0.009(3)
C66 0.056(4) 0.054(4) 0.039(4) -0.003(3) 0.005(3) -0.005(3)
C67 0.121(7) 0.052(5) 0.055(5) 0.017(4) -0.014(5) -0.020(5)
C68 0.141(8) 0.055(5) 0.049(4) 0.007(4) -0.019(5) -0.014(5)
C69 0.036(3) 0.046(4) 0.038(3) 0.002(3) 0.003(3) -0.020(3)
C70 0.050(4) 0.053(4) 0.063(4) 0.016(3) -0.004(3) -0.019(3)
C71 0.035(3) 0.053(4) 0.056(4) 0.004(3) -0.012(3) -0.012(3)
C72 0.064(4) 0.057(4) 0.055(4) -0.005(3) -0.003(4) -0.033(4)
C73 0.022(3) 0.044(3) 0.033(3) 0.003(3) -0.010(2) -0.012(3)
C74 0.024(3) 0.043(3) 0.025(3) 0.007(2) -0.009(2) -0.016(2)
C75 0.032(3) 0.049(3) 0.033(3) 0.007(3) -0.006(2) -0.021(3)
C76 0.020(3) 0.042(3) 0.022(3) 0.006(2) -0.007(2) -0.012(2)
C77 0.036(3) 0.060(4) 0.024(3) 0.005(3) -0.015(2) -0.024(3)
C78 0.030(3) 0.065(4) 0.030(3) -0.005(3) -0.007(2) -0.016(3)
C79 0.040(3) 0.052(4) 0.040(3) 0.000(3) -0.008(3) -0.017(3)
C80 0.038(3) 0.085(5) 0.029(3) -0.001(3) -0.003(3) -0.025(3)
C81 0.032(3) 0.057(4) 0.035(3) 0.003(3) -0.013(3) -0.023(3)
C82 0.032(3) 0.056(4) 0.028(3) 0.011(3) -0.007(2) -0.015(3)
C83 0.030(3) 0.057(4) 0.040(3) 0.002(3) -0.009(3) -0.018(3)
C84 0.074(5) 0.055(4) 0.055(4) 0.005(3) -0.019(4) -0.006(4)
C85 0.110(7) 0.048(4) 0.062(5) 0.004(4) -0.015(5) -0.011(4)
C86 0.036(3) 0.044(4) 0.047(4) -0.004(3) -0.009(3) -0.016(3)
C87 0.057(4) 0.053(4) 0.079(5) -0.014(4) -0.020(4) -0.021(3)
C88 0.064(5) 0.062(4) 0.067(5) 0.017(4) -0.024(4) -0.034(4)
C89 0.036(3) 0.070(4) 0.050(4) -0.014(3) -0.004(3) -0.015(3)
C90 0.027(3) 0.045(3) 0.024(3) -0.001(2) -0.003(2) -0.017(3)
C91 0.021(3) 0.043(3) 0.020(2) 0.004(2) -0.004(2) -0.014(2)
C92 0.037(3) 0.039(3) 0.032(3) 0.004(2) -0.014(3) -0.014(3)
C93 0.020(3) 0.043(3) 0.019(2) -0.005(2) -0.003(2) -0.009(2)
C94 0.030(3) 0.052(3) 0.014(2) 0.009(2) -0.003(2) -0.020(3)
C95 0.028(3) 0.058(4) 0.026(3) 0.006(2) -0.007(2) -0.016(3)
C96 0.035(3) 0.059(4) 0.035(3) 0.006(3) -0.009(3) -0.015(3)
C97 0.032(3) 0.071(4) 0.034(3) 0.013(3) -0.014(3) -0.025(3)
C98 0.032(3) 0.054(4) 0.021(3) -0.003(3) -0.002(2) -0.017(3)
C99 0.023(3) 0.049(4) 0.028(3) -0.005(3) -0.007(2) -0.011(3)
C100 0.031(3) 0.053(4) 0.035(3) -0.004(3) -0.005(3) -0.009(3)
C101 0.076(5) 0.053(4) 0.055(4) 0.003(3) -0.015(4) -0.005(4)
C102 0.076(6) 0.085(6) 0.076(6) -0.004(5) -0.021(5) -0.019(5)

loop_
_atom_type_symbol
_atom_type_description
_atom_type_scat_dispersion_real
_atom_type_scat_dispersion_imag
_atom_type_scat_source
C C 0.0033 0.0016 'International Tables Vol C Tables 4.2.6.8 and 6.1.1.4'
H H 0.0000 0.0000 'International Tables Vol C Tables 4.2.6.8 and 6.1.1.4'
N N 0.0061 0.0033 'International Tables Vol C Tables 4.2.6.8 and 6.1.1.4'
O O 0.0106 0.0060 'International Tables Vol C Tables 4.2.6.8 and 6.1.1.4'

loop_
_geom_angle_atom_site_label_1
_geom_angle_atom_site_label_2
_geom_angle_atom_site_label_3
_geom_angle
C5 O1 C1 120.3(4)
C15 O5 C16 117.9(5)
C22 O6 C18 122.5(4)
C32 O10 C33 115.5(4)
C39 O11 C35 121.8(4)
C49 O15 C50 116.6(6)
C56 O16 C52 120.7(4)
C66 O20 C67 115.8(6)
C73 O21 C69 121.4(4)
C83 O25 C84 118.3(5)
C90 O26 C86 121.8(4)
C100 O30 C101 117.7(5)
C5 N1 C6 118.7(4)
C5 N1 H1 120.6
C6 N1 H1 120.6
C8 N2 C9 123.8(4)
C8 N2 H2 118.1
C9 N2 H2 118.1
C22 N3 C23 124.6(5)
C22 N3 H3 117.7
C23 N3 H3 117.7
C25 N4 C26 125.3(5)
C25 N4 H4 117.4
C26 N4 H4 117.4
C39 N5 C40 123.7(4)
C39 N5 H5 118.2
C40 N5 H5 118.2
C42 N6 C43 123.3(4)
C42 N6 H6 118.3
C43 N6 H6 118.3
C56 N7 C57 118.2(4)
C56 N7 H7 120.9
C57 N7 H7 120.9
C59 N8 C60 124.9(4)
C59 N8 H8 117.5
C60 N8 H8 117.5
C73 N9 C74 119.0(4)
C73 N9 H9 120.5
C74 N9 H9 120.5
C76 N10 C77 124.1(4)
C76 N10 H10 118.0
C77 N10 H10 118.0
C90 N11 C91 120.8(4)
C90 N11 H11 119.6
C91 N11 H11 119.6
C93 N12 C94 124.1(4)
C93 N12 H12 118.0
C94 N12 H12 118.0
O1 C1 C4 103.2(4)
O1 C1 C3 111.4(5)
C4 C1 C3 111.0(5)
O1 C1 C2 109.0(5)
C4 C1 C2 110.4(5)
C3 C1 C2 111.6(5)
C1 C2 H2A 109.5
C1 C2 H2B 109.5
H2A C2 H2B 109.5
C1 C2 H2C 109.5
H2A C2 H2C 109.5
H2B C2 H2C 109.5
C1 C3 H3A 109.5
C1 C3 H3B 109.5
H3A C3 H3B 109.5
C1 C3 H3C 109.5
H3A C3 H3C 109.5
H3B C3 H3C 109.5
C1 C4 H4A 109.5
C1 C4 H4B 109.5
H4A C4 H4B 109.5
C1 C4 H4C 109.5
H4A C4 H4C 109.5
H4B C4 H4C 109.5
O2 C5 N1 124.1(4)
O2 C5 O1 123.6(5)
N1 C5 O1 112.3(4)
N1 C6 C7 111.5(4)
N1 C6 C8 110.0(4)
C7 C6 C8 108.0(4)
N1 C6 H6A 109.1
C7 C6 H6A 109.1
C8 C6 H6A 109.1
C6 C7 H7A 109.5
C6 C7 H7B 109.5
H7A C7 H7B 109.5
C6 C7 H7C 109.5
H7A C7 H7C 109.5
H7B C7 H7C 109.5
O3 C8 N2 125.0(4)
O3 C8 C6 121.6(4)
N2 C8 C6 113.3(4)
N2 C9 C13 110.3(4)
N2 C9 C10 111.7(4)
C13 C9 C10 111.3(4)
N2 C9 H9A 107.8
C13 C9 H9A 107.8
C10 C9 H9A 107.8
C12 C10 C11 109.8(5)
C12 C10 C9 110.6(4)
C11 C10 C9 113.7(5)
C12 C10 H10A 107.5
C11 C10 H10A 107.5
C9 C10 H10A 107.5
C10 C11 H11A 109.5
C10 C11 H11B 109.5
H11A C11 H11B 109.5
C10 C11 H11C 109.5
H11A C11 H11C 109.5
H11B C11 H11C 109.5
C10 C12 H12A 109.5
C10 C12 H12B 109.5
H12A C12 H12B 109.5
C10 C12 H12C 109.5
H12A C12 H12C 109.5
H12B C12 H12C 109.5
C14 C13 C9 129.0(5)
C14 C13 H13 115.5
C9 C13 H13 115.5
C13 C14 C15 122.6(5)
C13 C14 H14 118.7
C15 C14 H14 118.7
O4 C15 O5 122.3(6)
O4 C15 C14 124.4(6)
O5 C15 C14 113.2(5)
O5 C16 C17 107.8(5)
O5 C16 H16A 110.1
C17 C16 H16A 110.1
O5 C16 H16B 110.1
C17 C16 H16B 110.1
H16A C16 H16B 108.5
C16 C17 H17A 109.5
C16 C17 H17B 109.5
H17A C17 H17B 109.5
C16 C17 H17C 109.5
H17A C17 H17C 109.5
H17B C17 H17C 109.5
O6 C18 C21 111.4(5)
O6 C18 C19 101.7(4)
C21 C18 C19 110.6(5)
O6 C18 C20 109.6(5)
C21 C18 C20 113.1(5)
C19 C18 C20 109.8(5)
C18 C19 H19A 109.5
C18 C19 H19B 109.5
H19A C19 H19B 109.5
C18 C19 H19C 109.5
H19A C19 H19C 109.5
H19B C19 H19C 109.5
C18 C20 H20A 109.5
C18 C20 H20B 109.5
H20A C20 H20B 109.5
C18 C20 H20C 109.5
H20A C20 H20C 109.5
H20B C20 H20C 109.5
C18 C21 H21A 109.5
C18 C21 H21B 109.5
H21A C21 H21B 109.5
C18 C21 H21C 109.5
H21A C21 H21C 109.5
H21B C21 H21C 109.5
O7 C22 N3 125.4(5)
O7 C22 O6 124.6(5)
N3 C22 O6 110.0(5)
N3 C23 C25 113.2(4)
N3 C23 C24 110.0(5)
C25 C23 C24 110.0(5)
N3 C23 H23 107.8
C25 C23 H23 107.8
C24 C23 H23 107.8
C23 C24 H24A 109.5
C23 C24 H24B 109.5
H24A C24 H24B 109.5
C23 C24 H24C 109.5
H24A C24 H24C 109.5
H24B C24 H24C 109.5
O8 C25 N4 119.2(5)
O8 C25 C23 120.6(4)
N4 C25 C23 119.7(5)
N4 C26 C30 110.0(4)
N4 C26 C27 113.8(4)
C30 C26 C27 111.7(4)
N4 C26 H26 107.0
C30 C26 H26 107.0
C27 C26 H26 107.0
C28 C27 C29 109.6(6)
C28 C27 C26 111.5(5)
C29 C27 C26 111.9(5)
C28 C27 H27 107.9
C29 C27 H27 107.9
C26 C27 H27 107.9
C27 C28 H28A 109.5
C27 C28 H28B 109.5
H28A C28 H28B 109.5
C27 C28 H28C 109.5
H28A C28 H28C 109.5
H28B C28 H28C 109.5
C27 C29 H29A 109.5
C27 C29 H29B 109.5
H29A C29 H29B 109.5
C27 C29 H29C 109.5
H29A C29 H29C 109.5
H29B C29 H29C 109.5
C31 C30 C26 125.2(5)
C31 C30 H30 117.4
C26 C30 H30 117.4
C30 C31 C32 125.5(6)
C30 C31 H31 117.3
C32 C31 H31 117.3
O9 C32 O10 123.4(5)
O9 C32 C31 123.5(6)
O10 C32 C31 113.1(5)
O10 C33 C34 108.2(5)
O10 C33 H33A 110.1
C34 C33 H33A 110.1
O10 C33 H33B 110.1
C34 C33 H33B 110.1
H33A C33 H33B 108.4
C33 C34 H34A 109.5
C33 C34 H34B 109.5
H34A C34 H34B 109.5
C33 C34 H34C 109.5
H34A C34 H34C 109.5
H34B C34 H34C 109.5
O11 C35 C38 110.4(5)
O11 C35 C37 101.8(4)
C38 C35 C37 111.1(5)
O11 C35 C36 110.6(4)
C38 C35 C36 113.0(5)
C37 C35 C36 109.4(5)
C35 C36 H36A 109.5
C35 C36 H36B 109.5
H36A C36 H36B 109.5
C35 C36 H36C 109.5
H36A C36 H36C 109.5
H36B C36 H36C 109.5
C35 C37 H37A 109.5
C35 C37 H37B 109.5
H37A C37 H37B 109.5
C35 C37 H37C 109.5
H37A C37 H37C 109.5
H37B C37 H37C 109.5
C35 C38 H38A 109.5
C35 C38 H38B 109.5
H38A C38 H38B 109.5
C35 C38 H38C 109.5
H38A C38 H38C 109.5
H38B C38 H38C 109.5
O12 C39 N5 124.4(5)
O12 C39 O11 123.8(5)
N5 C39 O11 111.9(4)
N5 C40 C42 112.2(4)
N5 C40 C41 110.4(5)
C42 C40 C41 108.6(5)
N5 C40 H40 108.6
C42 C40 H40 108.6
C41 C40 H40 108.6
C40 C41 H41A 109.5
C40 C41 H41B 109.5
H41A C41 H41B 109.5
C40 C41 H41C 109.5
H41A C41 H41C 109.5
H41B C41 H41C 109.5
O13 C42 N6 122.1(6)
O13 C42 C40 121.6(5)
N6 C42 C40 116.2(4)
N6 C43 C47 111.9(4)
N6 C43 C44 114.2(5)
C47 C43 C44 111.5(5)
N6 C43 H43 106.2
C47 C43 H43 106.2
C44 C43 H43 106.2
C45 C44 C46 112.3(6)
C45 C44 C43 111.7(6)
C46 C44 C43 110.8(5)
C45 C44 H44 107.3
C46 C44 H44 107.3
C43 C44 H44 107.3
C44 C45 H45A 109.5
C44 C45 H45B 109.5
H45A C45 H45B 109.5
C44 C45 H45C 109.5
H45A C45 H45C 109.5
H45B C45 H45C 109.5
C44 C46 H46A 109.5
C44 C46 H46B 109.5
H46A C46 H46B 109.5
C44 C46 H46C 109.5
H46A C46 H46C 109.5
H46B C46 H46C 109.5
C48 C47 C43 125.2(5)
C48 C47 H47 117.4
C43 C47 H47 117.4
C47 C48 C49 126.5(6)
C47 C48 H48 116.7
C49 C48 H48 116.7
O14 C49 O15 123.9(6)
O14 C49 C48 122.7(6)
O15 C49 C48 113.3(6)
C51 C50 O15 108.6(6)
C51 C50 H50A 110.0
O15 C50 H50A 110.0
C51 C50 H50B 110.0
O15 C50 H50B 110.0
H50A C50 H50B 108.3
C50 C51 H51A 109.5
C50 C51 H51B 109.5
H51A C51 H51B 109.5
C50 C51 H51C 109.5
H51A C51 H51C 109.5
H51B C51 H51C 109.5
O16 C52 C54 102.1(4)
O16 C52 C55 109.9(5)
C54 C52 C55 110.9(5)
O16 C52 C53 110.0(4)
C54 C52 C53 110.7(5)
C55 C52 C53 112.8(5)
C52 C53 H53A 109.5
C52 C53 H53B 109.5
H53A C53 H53B 109.5
C52 C53 H53C 109.5
H53A C53 H53C 109.5
H53B C53 H53C 109.5
C52 C54 H54A 109.5
C52 C54 H54B 109.5
H54A C54 H54B 109.5
C52 C54 H54C 109.5
H54A C54 H54C 109.5
H54B C54 H54C 109.5
C52 C55 H55A 109.5
C52 C55 H55B 109.5
H55A C55 H55B 109.5
C52 C55 H55C 109.5
H55A C55 H55C 109.5
H55B C55 H55C 109.5
O17 C56 N7 123.3(5)
O17 C56 O16 124.5(5)
N7 C56 O16 112.2(4)
N7 C57 C59 111.3(4)
N7 C57 C58 110.9(4)
C59 C57 C58 109.7(4)
N7 C57 H57 108.3
C59 C57 H57 108.3
C58 C57 H57 108.3
C57 C58 H58A 109.5
C57 C58 H58B 109.5
H58A C58 H58B 109.5
C57 C58 H58C 109.5
H58A C58 H58C 109.5
H58B C58 H58C 109.5
O18 C59 N8 123.7(4)
O18 C59 C57 120.6(4)
N8 C59 C57 115.7(4)
N8 C60 C64 112.1(4)
N8 C60 C61 111.2(4)
C64 C60 C61 113.7(4)
N8 C60 H60 106.4
C64 C60 H60 106.4
C61 C60 H60 106.4
C63 C61 C62 110.4(5)
C63 C61 C60 110.7(5)
C62 C61 C60 112.2(5)
C63 C61 H61 107.8
C62 C61 H61 107.8
C60 C61 H61 107.8
C61 C62 H62A 109.5
C61 C62 H62B 109.5
H62A C62 H62B 109.5
C61 C62 H62C 109.5
H62A C62 H62C 109.5
H62B C62 H62C 109.5
C61 C63 H63A 109.5
C61 C63 H63B 109.5
H63A C63 H63B 109.5
C61 C63 H63C 109.5
H63A C63 H63C 109.5
H63B C63 H63C 109.5
C65 C64 C60 128.0(5)
C65 C64 H64 116.0
C60 C64 H64 116.0
C64 C65 C66 123.6(6)
C64 C65 H65 118.2
C66 C65 H65 118.2
O19 C66 O20 124.0(7)
O19 C66 C65 123.9(6)
O20 C66 C65 111.9(6)
C68 C67 O20 109.4(7)
C68 C67 H67A 109.8
O20 C67 H67A 109.8
C68 C67 H67B 109.8
O20 C67 H67B 109.8
H67A C67 H67B 108.2
C67 C68 H68A 109.5
C67 C68 H68B 109.5
H68A C68 H68B 109.5
C67 C68 H68C 109.5
H68A C68 H68C 109.5
H68B C68 H68C 109.5
O21 C69 C71 111.2(4)
O21 C69 C70 102.2(4)
C71 C69 C70 109.6(5)
O21 C69 C72 109.6(5)
C71 C69 C72 112.4(5)
C70 C69 C72 111.5(5)
C69 C70 H70A 109.5
C69 C70 H70B 109.5
H70A C70 H70B 109.5
C69 C70 H70C 109.5
H70A C70 H70C 109.5
H70B C70 H70C 109.5
C69 C71 H71A 109.5
C69 C71 H71B 109.5
H71A C71 H71B 109.5
C69 C71 H71C 109.5
H71A C71 H71C 109.5
H71B C71 H71C 109.5
C69 C72 H72A 109.5
C69 C72 H72B 109.5
H72A C72 H72B 109.5
C69 C72 H72C 109.5
H72A C72 H72C 109.5
H72B C72 H72C 109.5
O22 C73 N9 124.1(5)
O22 C73 O21 123.4(5)
N9 C73 O21 112.5(4)
N9 C74 C75 110.5(4)
N9 C74 C76 110.5(4)
C75 C74 C76 108.6(4)
N9 C74 H74 109.0
C75 C74 H74 109.0
C76 C74 H74 109.0
C74 C75 H75A 109.5
C74 C75 H75B 109.5
H75A C75 H75B 109.5
C74 C75 H75C 109.5
H75A C75 H75C 109.5
H75B C75 H75C 109.5
O23 C76 N10 124.5(4)
O23 C76 C74 119.8(4)
N10 C76 C74 115.7(4)
N10 C77 C81 110.8(4)
N10 C77 C78 112.2(4)
C81 C77 C78 113.3(5)
N10 C77 H77 106.7
C81 C77 H77 106.7
C78 C77 H77 106.7
C79 C78 C80 111.4(5)
C79 C78 C77 111.1(5)
C80 C78 C77 111.8(5)
C79 C78 H78 107.4
C80 C78 H78 107.4
C77 C78 H78 107.4
C78 C79 H79A 109.5
C78 C79 H79B 109.5
H79A C79 H79B 109.5
C78 C79 H79C 109.5
H79A C79 H79C 109.5
H79B C79 H79C 109.5
C78 C80 H80A 109.5
C78 C80 H80B 109.5
H80A C80 H80B 109.5
C78 C80 H80C 109.5
H80A C80 H80C 109.5
H80B C80 H80C 109.5
C82 C81 C77 126.4(5)
C82 C81 H81 116.8
C77 C81 H81 116.8
C81 C82 C83 124.6(5)
C81 C82 H82 117.7
C83 C82 H82 117.7
O24 C83 O25 122.4(6)
O24 C83 C82 125.3(5)
O25 C83 C82 112.3(5)
O25 C84 C85 109.0(6)
O25 C84 H84A 109.9
C85 C84 H84A 109.9
O25 C84 H84B 109.9
C85 C84 H84B 109.9
H84A C84 H84B 108.3
C84 C85 H85A 109.5
C84 C85 H85B 109.5
H85A C85 H85B 109.5
C84 C85 H85C 109.5
H85A C85 H85C 109.5
H85B C85 H85C 109.5
O26 C86 C87 101.3(5)
O26 C86 C89 111.1(5)
C87 C86 C89 111.0(5)
O26 C86 C88 110.1(5)
C87 C86 C88 111.3(5)
C89 C86 C88 111.6(5)
C86 C87 H87A 109.5
C86 C87 H87B 109.5
H87A C87 H87B 109.5
C86 C87 H87C 109.5
H87A C87 H87C 109.5
H87B C87 H87C 109.5
C86 C88 H88A 109.5
C86 C88 H88B 109.5
H88A C88 H88B 109.5
C86 C88 H88C 109.5
H88A C88 H88C 109.5
H88B C88 H88C 109.5
C86 C89 H89A 109.5
C86 C89 H89B 109.5
H89A C89 H89B 109.5
C86 C89 H89C 109.5
H89A C89 H89C 109.5
H89B C89 H89C 109.5
O27 C90 N11 123.2(4)
O27 C90 O26 125.4(5)
N11 C90 O26 111.4(4)
N11 C91 C92 111.5(4)
N11 C91 C93 111.0(4)
C92 C91 C93 109.1(4)
N11 C91 H91 108.4
C92 C91 H91 108.4
C93 C91 H91 108.4
C91 C92 H92A 109.5
C91 C92 H92B 109.5
H92A C92 H92B 109.5
C91 C92 H92C 109.5
H92A C92 H92C 109.5
H92B C92 H92C 109.5
O28 C93 N12 124.7(4)
O28 C93 C91 120.3(4)
N12 C93 C91 114.9(4)
N12 C94 C98 110.2(4)
N12 C94 C95 111.4(4)
C98 C94 C95 113.8(4)
N12 C94 H94 107.0
C98 C94 H94 107.0
C95 C94 H94 107.0
C96 C95 C94 111.4(4)
C96 C95 C97 109.7(5)
C94 C95 C97 113.0(5)
C96 C95 H95 107.5
C94 C95 H95 107.5
C97 C95 H95 107.5
C95 C96 H96A 109.5
C95 C96 H96B 109.5
H96A C96 H96B 109.5
C95 C96 H96C 109.5
H96A C96 H96C 109.5
H96B C96 H96C 109.5
C95 C97 H97A 109.5
C95 C97 H97B 109.5
H97A C97 H97B 109.5
C95 C97 H97C 109.5
H97A C97 H97C 109.5
H97B C97 H97C 109.5
C99 C98 C94 127.7(5)
C99 C98 H98 116.1
C94 C98 H98 116.1
C98 C99 C100 122.8(5)
C98 C99 H99 118.6
C100 C99 H99 118.6
O29 C100 O30 123.9(5)
O29 C100 C99 124.7(6)
O30 C100 C99 111.3(5)
O30 C101 C102 110.6(6)
O30 C101 H10B 109.5
C102 C101 H10B 109.5
O30 C101 H10C 109.5
C102 C101 H10C 109.5
H10B C101 H10C 108.1
C101 C102 H10D 109.5
C101 C102 H10E 109.5
H10D C102 H10E 109.5
C101 C102 H10F 109.5
H10D C102 H10F 109.5
H10E C102 H10F 109.5

loop_
_geom_bond_atom_site_label_1
_geom_bond_atom_site_label_2
_geom_bond_distance
O1 C5 1.340(5)
O1 C1 1.444(7)
O2 C5 1.239(6)
O3 C8 1.225(5)
O4 C15 1.235(7)
O5 C15 1.325(7)
O5 C16 1.453(7)
O6 C22 1.358(6)
O6 C18 1.471(7)
O7 C22 1.221(6)
O8 C25 1.265(6)
O9 C32 1.206(6)
O10 C32 1.344(7)
O10 C33 1.464(7)
O11 C39 1.340(6)
O11 C35 1.477(7)
O12 C39 1.241(6)
O13 C42 1.234(6)
O14 C49 1.228(8)
O15 C49 1.307(7)
O15 C50 1.467(8)
O16 C56 1.346(6)
O16 C52 1.456(7)
O17 C56 1.244(6)
O18 C59 1.248(5)
O19 C66 1.219(8)
O20 C66 1.288(8)
O20 C67 1.464(9)
O21 C73 1.358(6)
O21 C69 1.465(7)
O22 C73 1.242(6)
O23 C76 1.237(5)
O24 C83 1.213(7)
O25 C83 1.320(7)
O25 C84 1.445(8)
O26 C90 1.344(6)
O26 C86 1.452(7)
O27 C90 1.222(6)
O28 C93 1.234(6)
O29 C100 1.211(7)
O30 C100 1.330(7)
O30 C101 1.462(8)
N1 C5 1.318(6)
N1 C6 1.449(6)
N1 H1 0.8600
N2 C8 1.337(6)
N2 C9 1.469(6)
N2 H2 0.8600
N3 C22 1.328(7)
N3 C23 1.418(7)
N3 H3 0.8600
N4 C25 1.326(6)
N4 C26 1.444(7)
N4 H4 0.8600
N5 C39 1.314(7)
N5 C40 1.449(7)
N5 H5 0.8600
N6 C42 1.335(6)
N6 C43 1.474(7)
N6 H6 0.8600
N7 C56 1.323(7)
N7 C57 1.460(7)
N7 H7 0.8600
N8 C59 1.326(6)
N8 C60 1.456(6)
N8 H8 0.8600
N9 C73 1.311(7)
N9 C74 1.447(6)
N9 H9 0.8600
N10 C76 1.330(6)
N10 C77 1.463(6)
N10 H10 0.8600
N11 C90 1.327(7)
N11 C91 1.448(6)
N11 H11 0.8600
N12 C93 1.331(5)
N12 C94 1.465(6)
N12 H12 0.8600
C1 C4 1.508(8)
C1 C3 1.526(8)
C1 C2 1.545(8)
C2 H2A 0.9600
C2 H2B 0.9600
C2 H2C 0.9600
C3 H3A 0.9600
C3 H3B 0.9600
C3 H3C 0.9600
C4 H4A 0.9600
C4 H4B 0.9600
C4 H4C 0.9600
C6 C7 1.505(8)
C6 C8 1.550(7)
C6 H6A 0.9800
C7 H7A 0.9600
C7 H7B 0.9600
C7 H7C 0.9600
C9 C13 1.507(8)
C9 C10 1.530(8)
C9 H9A 0.9800
C10 C12 1.502(9)
C10 C11 1.521(7)
C10 H10A 0.9800
C11 H11A 0.9600
C11 H11B 0.9600
C11 H11C 0.9600
C12 H12A 0.9600
C12 H12B 0.9600
C12 H12C 0.9600
C13 C14 1.319(8)
C13 H13 0.9300
C14 C15 1.449(8)
C14 H14 0.9300
C16 C17 1.521(9)
C16 H16A 0.9700
C16 H16B 0.9700
C17 H17A 0.9600
C17 H17B 0.9600
C17 H17C 0.9600
C18 C21 1.483(9)
C18 C19 1.521(8)
C18 C20 1.521(8)
C19 H19A 0.9600
C19 H19B 0.9600
C19 H19C 0.9600
C20 H20A 0.9600
C20 H20B 0.9600
C20 H20C 0.9600
C21 H21A 0.9600
C21 H21B 0.9600
C21 H21C 0.9600
C23 C25 1.478(8)
C23 C24 1.539(8)
C23 H23 0.9800
C24 H24A 0.9600
C24 H24B 0.9600
C24 H24C 0.9600
C26 C30 1.520(7)
C26 C27 1.565(8)
C26 H26 0.9800
C27 C28 1.494(9)
C27 C29 1.516(8)
C27 H27 0.9800
C28 H28A 0.9600
C28 H28B 0.9600
C28 H28C 0.9600
C29 H29A 0.9600
C29 H29B 0.9600
C29 H29C 0.9600
C30 C31 1.306(7)
C30 H30 0.9300
C31 C32 1.472(8)
C31 H31 0.9300
C33 C34 1.479(9)
C33 H33A 0.9700
C33 H33B 0.9700
C34 H34A 0.9600
C34 H34B 0.9600
C34 H34C 0.9600
C35 C38 1.511(8)
C35 C37 1.525(8)
C35 C36 1.526(8)
C36 H36A 0.9600
C36 H36B 0.9600
C36 H36C 0.9600
C37 H37A 0.9600
C37 H37B 0.9600
C37 H37C 0.9600
C38 H38A 0.9600
C38 H38B 0.9600
C38 H38C 0.9600
C40 C42 1.516(8)
C40 C41 1.533(8)
C40 H40 0.9800
C41 H41A 0.9600
C41 H41B 0.9600
C41 H41C 0.9600
C43 C47 1.491(9)
C43 C44 1.548(8)
C43 H43 0.9800
C44 C45 1.509(10)
C44 C46 1.526(10)
C44 H44 0.9800
C45 H45A 0.9600
C45 H45B 0.9600
C45 H45C 0.9600
C46 H46A 0.9600
C46 H46B 0.9600
C46 H46C 0.9600
C47 C48 1.328(8)
C47 H47 0.9300
C48 C49 1.477(9)
C48 H48 0.9300
C50 C51 1.455(10)
C50 H50A 0.9700
C50 H50B 0.9700
C51 H51A 0.9600
C51 H51B 0.9600
C51 H51C 0.9600
C52 C54 1.523(8)
C52 C55 1.524(8)
C52 C53 1.534(8)
C53 H53A 0.9600
C53 H53B 0.9600
C53 H53C 0.9600
C54 H54A 0.9600
C54 H54B 0.9600
C54 H54C 0.9600
C55 H55A 0.9600
C55 H55B 0.9600
C55 H55C 0.9600
C57 C59 1.521(6)
C57 C58 1.526(7)
C57 H57 0.9800
C58 H58A 0.9600
C58 H58B 0.9600
C58 H58C 0.9600
C60 C64 1.464(8)
C60 C61 1.545(7)
C60 H60 0.9800
C61 C63 1.519(9)
C61 C62 1.536(8)
C61 H61 0.9800
C62 H62A 0.9600
C62 H62B 0.9600
C62 H62C 0.9600
C63 H63A 0.9600
C63 H63B 0.9600
C63 H63C 0.9600
C64 C65 1.296(8)
C64 H64 0.9300
C65 C66 1.499(9)
C65 H65 0.9300
C67 C68 1.396(10)
C67 H67A 0.9700
C67 H67B 0.9700
C68 H68A 0.9600
C68 H68B 0.9600
C68 H68C 0.9600
C69 C71 1.518(8)
C69 C70 1.523(8)
C69 C72 1.527(8)
C70 H70A 0.9600
C70 H70B 0.9600
C70 H70C 0.9600
C71 H71A 0.9600
C71 H71B 0.9600
C71 H71C 0.9600
C72 H72A 0.9600
C72 H72B 0.9600
C72 H72C 0.9600
C74 C75 1.503(7)
C74 C76 1.541(6)
C74 H74 0.9800
C75 H75A 0.9600
C75 H75B 0.9600
C75 H75C 0.9600
C77 C81 1.478(8)
C77 C78 1.553(8)
C77 H77 0.9800
C78 C79 1.500(8)
C78 C80 1.549(8)
C78 H78 0.9800
C79 H79A 0.9600
C79 H79B 0.9600
C79 H79C 0.9600
C80 H80A 0.9600
C80 H80B 0.9600
C80 H80C 0.9600
C81 C82 1.306(7)
C81 H81 0.9300
C82 C83 1.470(8)
C82 H82 0.9300
C84 C85 1.479(10)
C84 H84A 0.9700
C84 H84B 0.9700
C85 H85A 0.9600
C85 H85B 0.9600
C85 H85C 0.9600
C86 C87 1.519(8)
C86 C89 1.521(8)
C86 C88 1.533(9)
C87 H87A 0.9600
C87 H87B 0.9600
C87 H87C 0.9600
C88 H88A 0.9600
C88 H88B 0.9600
C88 H88C 0.9600
C89 H89A 0.9600
C89 H89B 0.9600
C89 H89C 0.9600
C91 C92 1.500(7)
C91 C93 1.544(7)
C91 H91 0.9800
C92 H92A 0.9600
C92 H92B 0.9600
C92 H92C 0.9600
C94 C98 1.500(7)
C94 C95 1.530(8)
C94 H94 0.9800
C95 C96 1.517(8)
C95 C97 1.532(7)
C95 H95 0.9800
C96 H96A 0.9600
C96 H96B 0.9600
C96 H96C 0.9600
C97 H97A 0.9600
C97 H97B 0.9600
C97 H97C 0.9600
C98 C99 1.315(7)
C98 H98 0.9300
C99 C100 1.475(8)
C99 H99 0.9300
C101 C102 1.485(11)
C101 H10B 0.9700
C101 H10C 0.9700
C102 H10D 0.9600
C102 H10E 0.9600
C102 H10F 0.9600
